data_4021296
loop_
_publ_author_name
'Tomoo Hayamizu'
'Hajime Maeda'
'Kazuhiko Mizuno'

_publ_section_title
;
 Diastereoselective Protonation on Radical Anions of Electron-Deficient
 Alkenes via Photoinduced Electron Transfer
;
_journal_name_full 'Journal of Organic Chemistry'
_journal_page_first 4997
_journal_page_last 5004
_journal_paper_doi 10.1021/jo0496953
_journal_volume 69
_journal_year 2004
_chemical_formula_moiety 'C19 H24 N2'
_chemical_formula_sum 'C19 H24 N2'
_chemical_formula_weight 280.41
_space_group_IT_number 15
_symmetry_cell_setting monoclinic
_symmetry_space_group_name_Hall '-C 2yc'
_symmetry_space_group_name_H-M 'C 1 2/c 1'
_cell_angle_alpha 90
_cell_angle_beta 97.655(3)
_cell_angle_gamma 90
_cell_formula_units_Z 8
_cell_length_a 35.436(3)
_cell_length_b 6.3489(5)
_cell_length_c 15.747(1)
_cell_measurement_temperature 296.1
_cell_volume 3511.3(5)
_exptl_crystal_density_diffrn 1.061
_cod_original_sg_symbol_H-M 'C 2/c'
_cod_database_code 4021296

loop_
_symmetry_equiv_pos_as_xyz
x,y,z
-x,-y,-z
x+1/2,y+1/2,z
-x+1/2,-y+1/2,-z
-x,y,-z+1/2
x,-y,z+1/2
-x+1/2,y+1/2,-z+1/2
x+1/2,-y+1/2,z+1/2

loop_
_atom_site_label
_atom_site_type_symbol
_atom_site_fract_x
_atom_site_fract_y
_atom_site_fract_z
_atom_site_U_iso_or_equiv
_atom_site_adp_type
_atom_site_occupancy
_atom_site_symmetry_multiplicity
_atom_site_calc_flag
_atom_site_refinement_flags
_atom_site_disorder_assembly
_atom_site_disorder_group
N(1) N 0.3498(1) 0.2230(8) 0.2732(3) 0.085(1) Uani 1.00 1 d . . .
N(2) N 0.3470(1) -0.2994(7) 0.1107(4) 0.104(2) Uani 1.00 1 d . . .
C(1) C 0.2739(1) 0.1677(6) 0.0985(2) 0.049(1) Uani 1.00 1 d . . .
C(7) C 0.3103(1) 0.1985(7) 0.0599(2) 0.052(1) Uani 1.00 1 d . . .
C(11) C 0.3838(1) 0.1964(7) 0.0800(3) 0.052(1) Uani 1.00 1 d . . .
C(8) C 0.3473(1) 0.1115(6) 0.1134(2) 0.050(1) Uani 1.00 1 d . . .
C(15) C 0.4148(2) 0.484(1) -0.0593(5) 0.151(3) Uani 1.00 1 d . . .
C(2) C 0.2599(1) 0.3296(7) 0.1429(3) 0.060(1) Uani 1.00 1 d . . .
C(9) C 0.3483(1) 0.1755(7) 0.2040(3) 0.058(1) Uani 1.00 1 d . . .
C(6) C 0.2538(1) -0.0185(7) 0.0888(3) 0.062(1) Uani 1.00 1 d . . .
C(5) C 0.2196(1) -0.0387(9) 0.1236(3) 0.078(2) Uani 1.00 1 d . . .
C(4) C 0.2066(1) 0.125(1) 0.1676(3) 0.080(2) Uani 1.00 1 d . . .
C(10) C 0.3470(1) -0.1221(8) 0.1125(3) 0.066(1) Uani 1.00 1 d . . .
C(14) C 0.4217(2) 0.175(2) -0.1373(5) 0.195(5) Uani 1.00 1 d . . .
C(3) C 0.2264(1) 0.3071(9) 0.1777(3) 0.072(1) Uani 1.00 1 d . . .
C(19) C 0.4201(1) 0.1205(9) 0.1335(3) 0.074(1) Uani 1.00 1 d . . .
C(12) C 0.3852(1) 0.1458(9) -0.0139(3) 0.074(1) Uani 1.00 1 d . . .
C(17) C 0.4562(1) 0.223(1) 0.1065(4) 0.090(2) Uani 1.00 1 d . . .
C(13) C 0.4203(1) 0.238(1) -0.0474(3) 0.091(2) Uani 1.00 1 d . . .
C(16) C 0.4567(1) 0.194(1) 0.0122(4) 0.113(2) Uani 1.00 1 d . . .
C(18) C 0.4610(2) 0.450(1) 0.1403(5) 0.139(3) Uani 1.00 1 d . . .
H(1) H 0.2739(1) 0.4576(7) 0.1502(3) 0.071(2) Uiso 1.00 1 c . . .
H(2) H 0.2166(1) 0.4203(9) 0.2077(3) 0.087(2) Uiso 1.00 1 c . . .
H(3) H 0.1834(1) 0.111(1) 0.1913(3) 0.096(2) Uiso 1.00 1 c . . .
H(4) H 0.2057(1) -0.1670(9) 0.1177(3) 0.092(2) Uiso 1.00 1 c . . .
H(5) H 0.2631(1) -0.1310(7) 0.0577(3) 0.073(2) Uiso 1.00 1 c . . .
H(6) H 0.3073(1) 0.1315(7) 0.0055(2) 0.063(2) Uiso 1.00 1 c . . .
H(7) H 0.3136(1) 0.3456(7) 0.0527(2) 0.063(2) Uiso 1.00 1 c . . .
H(8) H 0.3836(1) 0.3455(7) 0.0848(3) 0.063(1) Uiso 1.00 1 c . . .
H(9) H 0.3863(1) -0.0030(9) -0.0193(3) 0.090(2) Uiso 1.00 1 c . . .
H(10) H 0.3627(1) 0.1969(9) -0.0473(3) 0.090(2) Uiso 1.00 1 c . . .
H(11) H 0.4138(2) 0.548(1) -0.0050(5) 0.183(4) Uiso 1.00 1 c . . .
H(12) H 0.4355(2) 0.541(1) -0.0843(5) 0.183(4) Uiso 1.00 1 c . . .
H(13) H 0.3917(2) 0.511(1) -0.0957(5) 0.183(4) Uiso 1.00 1 c . . .
H(14) H 0.3985(2) 0.211(2) -0.1716(5) 0.241(6) Uiso 1.00 1 c . . .
H(15) H 0.4424(2) 0.240(2) -0.1601(5) 0.241(6) Uiso 1.00 1 c . . .
H(16) H 0.4249(2) 0.026(2) -0.1373(5) 0.241(6) Uiso 1.00 1 c . . .
H(17) H 0.4765(1) 0.279(1) -0.0048(4) 0.138(3) Uiso 1.00 1 c . . .
H(18) H 0.4620(1) 0.050(1) 0.0029(4) 0.138(3) Uiso 1.00 1 c . . .
H(19) H 0.4775(1) 0.148(1) 0.1344(4) 0.107(2) Uiso 1.00 1 c . . .
H(20) H 0.4615(2) 0.453(1) 0.2008(5) 0.166(3) Uiso 1.00 1 c . . .
H(21) H 0.4840(2) 0.507(1) 0.1256(5) 0.166(3) Uiso 1.00 1 c . . .
H(22) H 0.4400(2) 0.530(1) 0.1140(5) 0.166(3) Uiso 1.00 1 c . . .
H(23) H 0.4188(1) 0.1495(9) 0.1923(3) 0.089(2) Uiso 1.00 1 c . . .
H(24) H 0.4215(1) -0.0274(9) 0.1254(3) 0.089(2) Uiso 1.00 1 c . . .

loop_
_atom_site_aniso_label
_atom_site_aniso_U_11
_atom_site_aniso_U_22
_atom_site_aniso_U_33
_atom_site_aniso_U_12
_atom_site_aniso_U_13
_atom_site_aniso_U_23
N(1) 0.069(2) 0.122(4) 0.062(2) 0.013(2) 0.004(2) -0.015(3)
N(2) 0.102(3) 0.050(3) 0.163(5) 0.001(3) 0.032(3) 0.001(3)
C(1) 0.050(2) 0.054(2) 0.040(2) -0.000(2) 0.000(2) 0.002(2)
C(7) 0.054(2) 0.054(2) 0.050(2) -0.000(2) 0.007(2) 0.000(2)
C(11) 0.048(2) 0.051(2) 0.060(2) 0.002(2) 0.012(2) 0.003(2)
C(8) 0.057(2) 0.044(2) 0.049(2) 0.003(2) 0.009(2) -0.002(2)
C(15) 0.121(5) 0.161(7) 0.175(8) 0.001(5) 0.040(5) 0.083(6)
C(2) 0.057(2) 0.065(3) 0.058(2) 0.001(2) 0.001(2) -0.003(2)
C(9) 0.051(2) 0.068(3) 0.055(2) 0.005(2) 0.007(2) -0.000(2)
C(6) 0.064(2) 0.059(3) 0.060(2) -0.008(2) 0.003(2) 0.000(2)
C(5) 0.065(3) 0.088(4) 0.078(3) -0.022(3) -0.002(2) 0.027(3)
C(4) 0.060(3) 0.122(5) 0.059(3) 0.009(3) 0.012(2) 0.028(3)
C(10) 0.071(3) 0.052(3) 0.079(3) 0.002(2) 0.018(2) -0.000(2)
C(14) 0.166(7) 0.32(1) 0.119(6) -0.064(9) 0.076(6) -0.058(8)
C(3) 0.066(3) 0.099(4) 0.052(2) 0.008(3) 0.011(2) 0.001(3)
C(19) 0.061(3) 0.083(3) 0.080(3) 0.009(3) 0.012(2) 0.010(3)
C(12) 0.065(2) 0.097(4) 0.063(3) -0.002(3) 0.021(2) -0.006(3)
C(17) 0.056(3) 0.117(5) 0.097(4) 0.004(3) 0.012(2) 0.013(4)
C(13) 0.068(3) 0.140(6) 0.071(3) 0.005(3) 0.028(2) 0.004(3)
C(16) 0.071(3) 0.158(7) 0.116(5) 0.009(4) 0.037(3) 0.023(5)
C(18) 0.096(4) 0.162(8) 0.156(7) -0.038(5) 0.007(4) -0.012(6)

loop_
_geom_bond_atom_site_label_1
_geom_bond_atom_site_label_2
_geom_bond_distance
_geom_bond_publ_flag
_geom_bond_site_symmetry_1
_geom_bond_site_symmetry_2
N(1) C(9) 1.125(6) yes . .
N(2) C(10) 1.126(6) yes . .
C(1) C(7) 1.509(5) yes . .
C(1) C(2) 1.373(6) yes . .
C(1) C(6) 1.379(6) yes . .
C(7) C(8) 1.561(5) yes . .
C(7) H(6) 0.950(5) no . .
C(7) H(7) 0.950(6) no . .
C(11) C(8) 1.557(6) yes . .
C(11) C(19) 1.519(5) yes . .
C(11) C(12) 1.519(6) yes . .
C(11) H(8) 0.950(6) no . .
C(8) C(9) 1.479(6) yes . .
C(8) C(10) 1.483(6) yes . .
C(15) C(13) 1.58(1) yes . .
C(15) H(11) 0.95(1) no . .
C(15) H(12) 0.95(1) no . .
C(15) H(13) 0.95(1) no . .
C(2) C(3) 1.380(6) yes . .
C(2) H(1) 0.950(6) no . .
C(6) C(5) 1.399(6) yes . .
C(6) H(5) 0.950(6) no . .
C(5) C(4) 1.366(8) yes . .
C(5) H(4) 0.950(8) no . .
C(4) C(3) 1.349(8) yes . .
C(4) H(3) 0.950(7) no . .
C(14) C(13) 1.48(1) yes . .
C(14) H(14) 0.95(1) no . .
C(14) H(15) 0.95(1) no . .
C(14) H(16) 0.95(2) no . .
C(3) H(2) 0.950(7) no . .
C(19) C(17) 1.547(7) yes . .
C(19) H(23) 0.950(7) no . .
C(19) H(24) 0.950(8) no . .
C(12) C(13) 1.533(7) yes . .
C(12) H(9) 0.950(8) no . .
C(12) H(10) 0.950(6) no . .
C(17) C(16) 1.499(9) yes . .
C(17) C(18) 1.53(1) yes . .
C(17) H(19) 0.950(7) no . .
C(13) C(16) 1.519(7) yes . .
C(16) H(17) 0.950(9) no . .
C(16) H(18) 0.95(1) no . .
C(18) H(20) 0.95(1) no . .
C(18) H(21) 0.95(1) no . .
C(18) H(22) 0.95(1) no . .
